data_7246364
loop_
_publ_author_name
'Barton, Benita'
'Caira, Mino R.'
'Senekal, Ulrich'
'Hosten, Eric C.'

_publ_section_title
;
 Complementary host behaviour of three anthracenyl-derived roof-shaped
 compounds in mixed pyridines
;
_journal_issue 12
_journal_name_full CrystEngComm
_journal_page_first 1740
_journal_page_last 1754
_journal_paper_doi 10.1039/D3CE00080J
_journal_volume 25
_journal_year 2023
_chemical_formula_moiety 'C20 H18 O4, 0.5(C5 H5 N)'
_chemical_formula_sum 'C22.5 H20.5 N0.5 O4'
_chemical_formula_weight 361.89
_chemical_name_common none
_chemical_name_systematic 'dimethyl trans-9,10-dihydro-9,10-ethanoanthracene-11,12-dicarboxylate pyridine clathrate'
_chemical_temperature_decomposition 330
_space_group_crystal_system orthorhombic
_space_group_IT_number 60
_space_group_name_Hall '-P 2n 2ab'
_space_group_name_H-M_alt 'P b c n'
_atom_sites_solution_hydrogens geom
_atom_sites_solution_primary direct
_atom_sites_solution_secondary difmap
_audit_creation_method SHELXL-2018/3
_audit_update_record
;
2023-01-12 deposited with the CCDC.	2023-02-28 downloaded from the CCDC.
;
_cell_angle_alpha 90
_cell_angle_beta 90
_cell_angle_gamma 90
_cell_formula_units_Z 8
_cell_length_a 21.0161(11)
_cell_length_b 15.2805(6)
_cell_length_c 11.3726(5)
_cell_measurement_reflns_used 9991
_cell_measurement_temperature 100(2)
_cell_measurement_theta_max 28.29
_cell_measurement_theta_min 2.44
_cell_volume 3652.2(3)
_computing_cell_refinement 'SAINT V8.40A, Bruker AXS Inc.: Madison (WI), USA.'
_computing_data_collection 'Apex3 v2019.1-0, Bruker (2019).'
_computing_data_reduction 'SAINT V8.40A, Bruker AXS Inc.: Madison (WI), USA.'
_computing_molecular_graphics 'POV-Ray in interface X-Seed (LJ Barbour, 1999)'
_computing_publication_material 'PLATON (Spek, 1990)'
_computing_structure_refinement 'SHELXL-2018/3 (Sheldrick, 2018)'
_computing_structure_solution 'SHELXS-Version 2018/3 (Sheldrick, 2018)'
_diffrn_ambient_temperature 100(2)
_diffrn_detector_area_resol_mean n/a
_diffrn_measured_fraction_theta_full 0.991
_diffrn_measured_fraction_theta_max 0.993
_diffrn_measurement_device_type 'Bruker D8 VENTURE SCXRD diffractometer'
_diffrn_measurement_method 'omega-and phi-scans, width 1.5 deg.'
_diffrn_radiation_type MoK\a
_diffrn_radiation_wavelength 0.71073
_diffrn_reflns_av_R_equivalents 0.0404
_diffrn_reflns_av_unetI/netI 0.0178
_diffrn_reflns_Laue_measured_fraction_full 0.991
_diffrn_reflns_Laue_measured_fraction_max 0.993
_diffrn_reflns_limit_h_max 27
_diffrn_reflns_limit_h_min -28
_diffrn_reflns_limit_k_max 20
_diffrn_reflns_limit_k_min -20
_diffrn_reflns_limit_l_max 15
_diffrn_reflns_limit_l_min -15
_diffrn_reflns_number 56008
_diffrn_reflns_point_group_measured_fraction_full 0.991
_diffrn_reflns_point_group_measured_fraction_max 0.993
_diffrn_reflns_theta_full 25.242
_diffrn_reflns_theta_max 28.307
_diffrn_reflns_theta_min 2.434
_diffrn_source 'sealed tube'
_exptl_absorpt_coefficient_mu 0.090
_exptl_absorpt_correction_T_max 0.983
_exptl_absorpt_correction_T_min 0.905
_exptl_absorpt_correction_type multi-scan
_exptl_absorpt_process_details
;
 SADABS 2016/2: Krause, L., Herbst-Irmer, R., Sheldrick G.M. & Stalke D.,
 J. Appl. Cryst. 48 (2015) 3-10
;
_exptl_crystal_colour colourless
_exptl_crystal_density_diffrn 1.316
_exptl_crystal_description block
_exptl_crystal_F_000 1528
_exptl_crystal_recrystallization_method 'Re-crystallisation from solvent: pyridine'
_exptl_crystal_size_max 0.340
_exptl_crystal_size_mid 0.270
_exptl_crystal_size_min 0.190
_refine_diff_density_max 0.321
_refine_diff_density_min -0.159
_refine_diff_density_rms 0.038
_refine_ls_extinction_method none
_refine_ls_goodness_of_fit_ref 1.037
_refine_ls_hydrogen_treatment constr
_refine_ls_matrix_type full
_refine_ls_number_parameters 219
_refine_ls_number_reflns 4519
_refine_ls_number_restraints 0
_refine_ls_restrained_S_all 1.037
_refine_ls_R_factor_all 0.0442
_refine_ls_R_factor_gt 0.0386
_refine_ls_shift/su_max 0.001
_refine_ls_shift/su_mean 0.000
_refine_ls_structure_factor_coef Fsqd
_refine_ls_weighting_details 'w=1/[\s^2^(Fo^2^)+(0.0463P)^2^+1.4753P] where P=(Fo^2^+2Fc^2^)/3'
_refine_ls_weighting_scheme calc
_refine_ls_wR_factor_gt 0.0985
_refine_ls_wR_factor_ref 0.1024
_reflns_Friedel_coverage 0.000
_reflns_number_gt 3989
_reflns_number_total 4519
_reflns_threshold_expression 'I > 2\s(I)'
_cod_data_source_file d3ce00080j2.cif
_cod_data_source_block 2PYRIDsq
_cod_depositor_comments
;
The following automatic conversions were performed:

data name '_chemical_melting_point' was changed to
'_chemical_temperature_decomposition' since the value had been
'decomp. at 330 K'. The value 'decomp. at 330 K' was changed to
'330'.

Automatic conversion script
Id: cif_fix_values 7556 2019-12-06 15:28:31Z antanas 

 Adding full bibliography for 7246364--7246371.cif.
;
_cod_original_formula_sum 'C22.50 H20.50 N0.50 O4'
_cod_database_code 7246364
_shelx_shelxl_version_number 2018/3
_shelx_space_group_comment
;
The symmetry employed for this shelxl refinement is uniquely defined
by the following loop, which should always be used as a source of
symmetry information in preference to the above space-group names.
They are only intended as comments.
;
_shelx_estimated_absorpt_t_min 0.970
_shelx_estimated_absorpt_t_max 0.983

loop_
_space_group_symop_operation_xyz
'x, y, z'
'-x+1/2, -y+1/2, z+1/2'
'x+1/2, -y+1/2, -z'
'-x, y, -z+1/2'
'-x, -y, -z'
'x-1/2, y-1/2, -z-1/2'
'-x-1/2, y-1/2, z'
'x, -y, z-1/2'

loop_
_atom_site_label
_atom_site_type_symbol
_atom_site_fract_x
_atom_site_fract_y
_atom_site_fract_z
_atom_site_U_iso_or_equiv
_atom_site_adp_type
_atom_site_occupancy
_atom_site_site_symmetry_order
_atom_site_calc_flag
_atom_site_refinement_flags_posn
_atom_site_refinement_flags_adp
_atom_site_refinement_flags_occupancy
_atom_site_disorder_assembly
_atom_site_disorder_group
C1 C 0.41418(5) 0.25167(7) 0.64462(11) 0.0259(2) Uani 1 1 d . . . . .
H1 H 0.417205 0.227386 0.721313 0.031 Uiso 1 1 calc R U . . .
C2 C 0.46031(6) 0.23305(9) 0.56014(12) 0.0333(3) Uani 1 1 d . . . . .
H2 H 0.494592 0.195002 0.578898 0.040 Uiso 1 1 calc R U . . .
C3 C 0.45641(6) 0.26967(9) 0.44922(12) 0.0334(3) Uani 1 1 d . . . . .
H3 H 0.488411 0.257041 0.392706 0.040 Uiso 1 1 calc R U . . .
C4 C 0.40612(5) 0.32495(7) 0.41913(10) 0.0250(2) Uani 1 1 d . . . . .
H4 H 0.403815 0.350103 0.342861 0.030 Uiso 1 1 calc R U . . .
C5 C 0.19040(5) 0.32642(7) 0.44925(9) 0.0206(2) Uani 1 1 d . . . . .
H5 H 0.186505 0.351708 0.373283 0.025 Uiso 1 1 calc R U . . .
C6 C 0.14264(5) 0.27204(7) 0.49363(10) 0.0237(2) Uani 1 1 d . . . . .
H6 H 0.106202 0.259716 0.447047 0.028 Uiso 1 1 calc R U . . .
C7 C 0.14796(5) 0.23583(7) 0.60527(10) 0.0242(2) Uani 1 1 d . . . . .
H7 H 0.115502 0.198188 0.633954 0.029 Uiso 1 1 calc R U . . .
C8 C 0.20072(5) 0.25445(7) 0.67553(9) 0.0212(2) Uani 1 1 d . . . . .
H8 H 0.203986 0.230546 0.752408 0.025 Uiso 1 1 calc R U . . .
C9 C 0.30044(5) 0.39820(6) 0.48406(9) 0.0178(2) Uani 1 1 d . . . . .
H9 H 0.297177 0.420585 0.401653 0.021 Uiso 1 1 calc R U . . .
C10 C 0.30259(5) 0.47431(6) 0.57635(9) 0.0179(2) Uani 1 1 d . . . . .
H10 H 0.339784 0.512625 0.557448 0.021 Uiso 1 1 calc R U . . .
C11 C 0.31273(5) 0.43558(6) 0.70014(8) 0.0178(2) Uani 1 1 d . . . . .
H11 H 0.277979 0.457096 0.752797 0.021 Uiso 1 1 calc R U . . .
C12 C 0.30933(5) 0.33300(7) 0.69448(9) 0.0188(2) Uani 1 1 d . . . . .
H12 H 0.312417 0.305660 0.774164 0.023 Uiso 1 1 calc R U . . .
C13 C 0.24273(5) 0.52955(7) 0.57045(9) 0.0209(2) Uani 1 1 d . . . . .
O14 O 0.21110(5) 0.55263(6) 0.65299(7) 0.0365(2) Uani 1 1 d . . . . .
O15 O 0.22966(4) 0.55128(5) 0.45894(7) 0.02418(17) Uani 1 1 d . . . . .
C16 C 0.17326(6) 0.60345(9) 0.44095(11) 0.0362(3) Uani 1 1 d . . . . .
H16A H 0.136176 0.572276 0.472157 0.054 Uiso 1 1 calc R U . . .
H16B H 0.167359 0.613976 0.356651 0.054 Uiso 1 1 calc R U . . .
H16C H 0.177952 0.659543 0.481831 0.054 Uiso 1 1 calc R U . . .
C17 C 0.37628(5) 0.46410(6) 0.75101(9) 0.0187(2) Uani 1 1 d . . . . .
O18 O 0.41174(4) 0.51719(5) 0.70756(7) 0.02753(19) Uani 1 1 d . . . . .
O19 O 0.38801(3) 0.42326(5) 0.85278(6) 0.02263(17) Uani 1 1 d . . . . .
C20 C 0.44872(5) 0.44232(8) 0.90745(10) 0.0246(2) Uani 1 1 d . . . . .
H20A H 0.482817 0.413516 0.863209 0.037 Uiso 1 1 calc R U . . .
H20B H 0.448584 0.420631 0.988541 0.037 Uiso 1 1 calc R U . . .
H20C H 0.455816 0.505707 0.907572 0.037 Uiso 1 1 calc R U . . .
C1A C 0.36382(5) 0.30609(7) 0.61527(9) 0.0195(2) Uani 1 1 d . . . . .
C4A C 0.35947(5) 0.34264(6) 0.50235(9) 0.0192(2) Uani 1 1 d . . . . .
C5A C 0.24357(5) 0.34284(6) 0.51801(9) 0.0178(2) Uani 1 1 d . . . . .
C8A C 0.24832(5) 0.30824(6) 0.63183(9) 0.0181(2) Uani 1 1 d . . . . .

loop_
_atom_site_aniso_label
_atom_site_aniso_U_11
_atom_site_aniso_U_22
_atom_site_aniso_U_33
_atom_site_aniso_U_23
_atom_site_aniso_U_13
_atom_site_aniso_U_12
C1 0.0214(5) 0.0270(5) 0.0292(6) -0.0021(4) -0.0065(4) -0.0007(4)
C2 0.0200(5) 0.0367(6) 0.0433(7) -0.0070(5) -0.0042(5) 0.0054(5)
C3 0.0202(5) 0.0421(7) 0.0380(7) -0.0104(5) 0.0059(5) 0.0012(5)
C4 0.0229(5) 0.0271(5) 0.0251(5) -0.0058(4) 0.0050(4) -0.0044(4)
C5 0.0221(5) 0.0234(5) 0.0162(4) -0.0027(4) -0.0014(4) 0.0011(4)
C6 0.0196(5) 0.0289(5) 0.0226(5) -0.0045(4) -0.0028(4) -0.0016(4)
C7 0.0207(5) 0.0270(5) 0.0249(5) -0.0016(4) 0.0018(4) -0.0059(4)
C8 0.0227(5) 0.0227(5) 0.0183(5) 0.0010(4) 0.0010(4) -0.0022(4)
C9 0.0206(5) 0.0189(4) 0.0138(4) -0.0014(3) 0.0013(3) -0.0013(4)
C10 0.0205(5) 0.0188(4) 0.0143(4) -0.0009(3) 0.0021(3) -0.0020(4)
C11 0.0183(4) 0.0207(5) 0.0143(4) -0.0013(4) 0.0009(3) -0.0018(4)
C12 0.0197(5) 0.0205(5) 0.0161(4) 0.0016(4) -0.0013(4) -0.0023(4)
C13 0.0259(5) 0.0191(5) 0.0179(5) -0.0008(4) 0.0015(4) -0.0001(4)
O14 0.0433(5) 0.0454(5) 0.0210(4) 0.0021(4) 0.0079(4) 0.0204(4)
O15 0.0278(4) 0.0265(4) 0.0183(4) 0.0019(3) 0.0006(3) 0.0073(3)
C16 0.0396(7) 0.0394(7) 0.0297(6) 0.0065(5) 0.0014(5) 0.0194(6)
C17 0.0192(5) 0.0206(4) 0.0162(4) -0.0040(4) 0.0012(4) 0.0006(4)
O18 0.0238(4) 0.0323(4) 0.0265(4) 0.0037(3) -0.0013(3) -0.0084(3)
O19 0.0201(4) 0.0298(4) 0.0180(4) 0.0003(3) -0.0033(3) -0.0038(3)
C20 0.0188(5) 0.0298(5) 0.0252(5) -0.0013(4) -0.0056(4) 0.0003(4)
C1A 0.0181(4) 0.0185(5) 0.0219(5) -0.0024(4) -0.0014(4) -0.0031(4)
C4A 0.0195(5) 0.0178(4) 0.0202(5) -0.0036(4) 0.0010(4) -0.0032(4)
C5A 0.0192(4) 0.0179(4) 0.0162(4) -0.0022(4) 0.0014(4) 0.0004(4)
C8A 0.0185(4) 0.0195(5) 0.0163(4) -0.0013(4) -0.0002(4) -0.0006(4)

loop_
_atom_type_symbol
_atom_type_description
_atom_type_scat_dispersion_real
_atom_type_scat_dispersion_imag
_atom_type_scat_source
C C 0.0033 0.0016 'International Tables Vol C Tables 4.2.6.8 and 6.1.1.4'
H H 0.0000 0.0000 'International Tables Vol C Tables 4.2.6.8 and 6.1.1.4'
N N 0.0061 0.0033 'International Tables Vol C Tables 4.2.6.8 and 6.1.1.4'
O O 0.0106 0.0060 'International Tables Vol C Tables 4.2.6.8 and 6.1.1.4'

loop_
_geom_angle_atom_site_label_1
_geom_angle_atom_site_label_2
_geom_angle_atom_site_label_3
_geom_angle
_geom_angle_site_symmetry_1
_geom_angle_site_symmetry_3
_geom_angle_publ_flag
C1A C1 C2 119.16(11) . . ?
C1A C1 H1 120.4 . . ?
C2 C1 H1 120.4 . . ?
C3 C2 C1 120.33(11) . . ?
C3 C2 H2 119.8 . . ?
C1 C2 H2 119.8 . . ?
C2 C3 C4 120.90(11) . . ?
C2 C3 H3 119.5 . . ?
C4 C3 H3 119.5 . . ?
C4A C4 C3 119.03(11) . . ?
C4A C4 H4 120.5 . . ?
C3 C4 H4 120.5 . . ?
C5A C5 C6 118.87(10) . . ?
C5A C5 H5 120.6 . . ?
C6 C5 H5 120.6 . . ?
C7 C6 C5 120.60(10) . . ?
C7 C6 H6 119.7 . . ?
C5 C6 H6 119.7 . . ?
C6 C7 C8 120.38(10) . . ?
C6 C7 H7 119.8 . . ?
C8 C7 H7 119.8 . . ?
C8A C8 C7 119.25(10) . . ?
C8A C8 H8 120.4 . . ?
C7 C8 H8 120.4 . . ?
C5A C9 C4A 107.32(8) . . ?
C5A C9 C10 105.46(8) . . ?
C4A C9 C10 107.45(8) . . ?
C5A C9 H9 112.1 . . ?
C4A C9 H9 112.1 . . ?
C10 C9 H9 112.1 . . ?
C13 C10 C11 111.63(8) . . ?
C13 C10 C9 111.07(8) . . ?
C11 C10 C9 109.31(8) . . ?
C13 C10 H10 108.2 . . ?
C11 C10 H10 108.2 . . ?
C9 C10 H10 108.2 . . ?
C17 C11 C10 111.04(8) . . ?
C17 C11 C12 109.99(8) . . ?
C10 C11 C12 109.84(8) . . ?
C17 C11 H11 108.6 . . ?
C10 C11 H11 108.6 . . ?
C12 C11 H11 108.6 . . ?
C1A C12 C8A 107.01(8) . . ?
C1A C12 C11 105.14(8) . . ?
C8A C12 C11 107.88(8) . . ?
C1A C12 H12 112.1 . . ?
C8A C12 H12 112.1 . . ?
C11 C12 H12 112.1 . . ?
O14 C13 O15 123.56(10) . . ?
O14 C13 C10 125.95(10) . . ?
O15 C13 C10 110.49(8) . . ?
C13 O15 C16 116.08(9) . . ?
O15 C16 H16A 109.5 . . ?
O15 C16 H16B 109.5 . . ?
H16A C16 H16B 109.5 . . ?
O15 C16 H16C 109.5 . . ?
H16A C16 H16C 109.5 . . ?
H16B C16 H16C 109.5 . . ?
O18 C17 O19 123.63(9) . . ?
O18 C17 C11 125.41(10) . . ?
O19 C17 C11 110.96(8) . . ?
C17 O19 C20 116.09(8) . . ?
O19 C20 H20A 109.5 . . ?
O19 C20 H20B 109.5 . . ?
H20A C20 H20B 109.5 . . ?
O19 C20 H20C 109.5 . . ?
H20A C20 H20C 109.5 . . ?
H20B C20 H20C 109.5 . . ?
C1 C1A C4A 120.57(10) . . ?
C1 C1A C12 126.65(10) . . ?
C4A C1A C12 112.78(9) . . ?
C4 C4A C1A 120.00(10) . . ?
C4 C4A C9 126.32(10) . . ?
C1A C4A C9 113.66(9) . . ?
C5 C5A C8A 120.65(9) . . ?
C5 C5A C9 126.40(9) . . ?
C8A C5A C9 112.95(9) . . ?
C8 C8A C5A 120.21(9) . . ?
C8 C8A C12 126.15(9) . . ?
C5A C8A C12 113.60(9) . . ?

loop_
_geom_bond_atom_site_label_1
_geom_bond_atom_site_label_2
_geom_bond_distance
_geom_bond_site_symmetry_2
_geom_bond_publ_flag
C1 C1A 1.3867(14) . ?
C1 C2 1.3943(17) . ?
C1 H1 0.9500 . ?
C2 C3 1.3825(19) . ?
C2 H2 0.9500 . ?
C3 C4 1.3956(17) . ?
C3 H3 0.9500 . ?
C4 C4A 1.3891(14) . ?
C4 H4 0.9500 . ?
C5 C5A 1.3869(14) . ?
C5 C6 1.3973(15) . ?
C5 H5 0.9500 . ?
C6 C7 1.3894(16) . ?
C6 H6 0.9500 . ?
C7 C8 1.3962(15) . ?
C7 H7 0.9500 . ?
C8 C8A 1.3869(14) . ?
C8 H8 0.9500 . ?
C9 C5A 1.5143(13) . ?
C9 C4A 1.5177(14) . ?
C9 C10 1.5672(14) . ?
C9 H9 1.0000 . ?
C10 C13 1.5165(14) . ?
C10 C11 1.5420(14) . ?
C10 H10 1.0000 . ?
C11 C17 1.5194(14) . ?
C11 C12 1.5704(14) . ?
C11 H11 1.0000 . ?
C12 C1A 1.5138(14) . ?
C12 C8A 1.5148(13) . ?
C12 H12 1.0000 . ?
C13 O14 1.2030(13) . ?
C13 O15 1.3394(13) . ?
O15 C16 1.4429(14) . ?
C16 H16A 0.9800 . ?
C16 H16B 0.9800 . ?
C16 H16C 0.9800 . ?
C17 O18 1.2073(13) . ?
C17 O19 1.3377(13) . ?
O19 C20 1.4488(12) . ?
C20 H20A 0.9800 . ?
C20 H20B 0.9800 . ?
C20 H20C 0.9800 . ?
C1A C4A 1.4034(14) . ?
C5A C8A 1.4018(14) . ?

loop_
_geom_torsion_atom_site_label_1
_geom_torsion_atom_site_label_2
_geom_torsion_atom_site_label_3
_geom_torsion_atom_site_label_4
_geom_torsion
_geom_torsion_site_symmetry_1
_geom_torsion_site_symmetry_2
_geom_torsion_site_symmetry_3
_geom_torsion_site_symmetry_4
_geom_torsion_publ_flag
C1A C1 C2 C3 1.13(18) . . . . ?
C1 C2 C3 C4 -0.75(19) . . . . ?
C2 C3 C4 C4A -0.27(18) . . . . ?
C5A C5 C6 C7 0.74(16) . . . . ?
C5 C6 C7 C8 1.03(17) . . . . ?
C6 C7 C8 C8A -1.15(16) . . . . ?
C5A C9 C10 C13 -61.56(10) . . . . ?
C4A C9 C10 C13 -175.81(8) . . . . ?
C5A C9 C10 C11 62.05(10) . . . . ?
C4A C9 C10 C11 -52.19(10) . . . . ?
C13 C10 C11 C17 -121.56(9) . . . . ?
C9 C10 C11 C17 115.16(9) . . . . ?
C13 C10 C11 C12 116.56(9) . . . . ?
C9 C10 C11 C12 -6.72(11) . . . . ?
C17 C11 C12 C1A -60.28(10) . . . . ?
C10 C11 C12 C1A 62.22(10) . . . . ?
C17 C11 C12 C8A -174.22(8) . . . . ?
C10 C11 C12 C8A -51.71(10) . . . . ?
C11 C10 C13 O14 10.51(15) . . . . ?
C9 C10 C13 O14 132.78(12) . . . . ?
C11 C10 C13 O15 -170.54(8) . . . . ?
C9 C10 C13 O15 -48.26(11) . . . . ?
O14 C13 O15 C16 -1.55(17) . . . . ?
C10 C13 O15 C16 179.46(9) . . . . ?
C10 C11 C17 O18 7.38(14) . . . . ?
C12 C11 C17 O18 129.17(11) . . . . ?
C10 C11 C17 O19 -173.49(8) . . . . ?
C12 C11 C17 O19 -51.70(11) . . . . ?
O18 C17 O19 C20 -3.41(14) . . . . ?
C11 C17 O19 C20 177.44(8) . . . . ?
C2 C1 C1A C4A -0.51(16) . . . . ?
C2 C1 C1A C12 179.51(10) . . . . ?
C8A C12 C1A C1 -124.52(11) . . . . ?
C11 C12 C1A C1 120.93(11) . . . . ?
C8A C12 C1A C4A 55.50(11) . . . . ?
C11 C12 C1A C4A -59.04(10) . . . . ?
C3 C4 C4A C1A 0.88(15) . . . . ?
C3 C4 C4A C9 -177.65(10) . . . . ?
C1 C1A C4A C4 -0.50(15) . . . . ?
C12 C1A C4A C4 179.48(9) . . . . ?
C1 C1A C4A C9 178.21(9) . . . . ?
C12 C1A C4A C9 -1.81(12) . . . . ?
C5A C9 C4A C4 125.40(10) . . . . ?
C10 C9 C4A C4 -121.60(11) . . . . ?
C5A C9 C4A C1A -53.21(11) . . . . ?
C10 C9 C4A C1A 59.79(10) . . . . ?
C6 C5 C5A C8A -2.39(15) . . . . ?
C6 C5 C5A C9 178.67(9) . . . . ?
C4A C9 C5A C5 -126.60(10) . . . . ?
C10 C9 C5A C5 119.07(11) . . . . ?
C4A C9 C5A C8A 54.39(11) . . . . ?
C10 C9 C5A C8A -59.94(10) . . . . ?
C7 C8 C8A C5A -0.50(15) . . . . ?
C7 C8 C8A C12 -178.17(10) . . . . ?
C5 C5A C8A C8 2.29(15) . . . . ?
C9 C5A C8A C8 -178.63(9) . . . . ?
C5 C5A C8A C12 -179.75(9) . . . . ?
C9 C5A C8A C12 -0.68(12) . . . . ?
C1A C12 C8A C8 123.42(11) . . . . ?
C11 C12 C8A C8 -123.89(11) . . . . ?
C1A C12 C8A C5A -54.38(11) . . . . ?
C11 C12 C8A C5A 58.30(11) . . . . ?
